data_7154289
loop_
_publ_author_name
'Vijayadas, Kuruppanthara N.'
'Kotmale, Amol S.'
'Thorat, Shridhar H.'
'Gonnade, Rajesh G.'
'Nair, Roshna V.'
'Rajamohanan, Pattuparambil R.'
'Sanjayan, Gangadhar J.'

_publ_section_title
;
 Reversal of H-bonding direction by N-sulfonation in a synthetic
 reverse-turn peptide motif.
;
_journal_issue 10
_journal_name_full 'Organic &amp; biomolecular chemistry'
_journal_page_first 3064
_journal_page_last 3069
_journal_paper_doi 10.1039/c4ob02438a
_journal_volume 13
_journal_year 2015
_chemical_absolute_configuration rmad
_chemical_formula_moiety 'C27 H33 Br N4 O5 S'
_chemical_formula_sum 'C27 H33 Br N4 O5 S'
_chemical_formula_weight 605.54
_chemical_name_systematic
; 
 ? 
;
_space_group_IT_number 19
_symmetry_cell_setting orthorhombic
_symmetry_space_group_name_Hall 'P 2ac 2ab'
_symmetry_space_group_name_H-M 'P 21 21 21'
_atom_sites_solution_hydrogens geom
_atom_sites_solution_primary direct
_atom_sites_solution_secondary difmap
_audit_creation_method SHELXL-97
_audit_update_record
;
2014-09-27 deposited with the CCDC.
2015-01-13 downloaded from the CCDC.
;
_cell_angle_alpha 90.00
_cell_angle_beta 90.00
_cell_angle_gamma 90.00
_cell_formula_units_Z 4
_cell_length_a 6.7186(2)
_cell_length_b 15.8096(5)
_cell_length_c 26.5176(7)
_cell_measurement_reflns_used 3356
_cell_measurement_temperature 296(2)
_cell_measurement_theta_max 22.33
_cell_measurement_theta_min 2.58
_cell_volume 2816.66(14)
_computing_cell_refinement 'Bruker SAINT'
_computing_data_collection 'Bruker APEX2'
_computing_data_reduction 'Bruker SAINT'
_computing_molecular_graphics 'Bruker SHELXTL'
_computing_publication_material 'Bruker SHELXTL'
_computing_structure_refinement 'SHELXL-97 (Sheldrick, 2008)'
_computing_structure_solution 'SHELXS-97 (Sheldrick, 2008)'
_diffrn_ambient_temperature 296(2)
_diffrn_measured_fraction_theta_full 0.997
_diffrn_measured_fraction_theta_max 0.997
_diffrn_measurement_device_type 'Bruker APEX-II CCD'
_diffrn_measurement_method '\f and \w scans'
_diffrn_radiation_monochromator graphite
_diffrn_radiation_source 'fine-focus sealed tube'
_diffrn_radiation_type MoK\a
_diffrn_radiation_wavelength 0.71073
_diffrn_reflns_av_R_equivalents 0.0849
_diffrn_reflns_av_sigmaI/netI 0.1139
_diffrn_reflns_limit_h_max 8
_diffrn_reflns_limit_h_min -7
_diffrn_reflns_limit_k_max 19
_diffrn_reflns_limit_k_min -21
_diffrn_reflns_limit_l_max 35
_diffrn_reflns_limit_l_min -35
_diffrn_reflns_number 25564
_diffrn_reflns_theta_full 28.29
_diffrn_reflns_theta_max 28.29
_diffrn_reflns_theta_min 2.58
_exptl_absorpt_coefficient_mu 1.577
_exptl_absorpt_correction_T_max 0.6406
_exptl_absorpt_correction_T_min 0.5121
_exptl_absorpt_correction_type multi-scan
_exptl_absorpt_process_details 'Bruker SADABS'
_exptl_crystal_colour colourless
_exptl_crystal_density_diffrn 1.428
_exptl_crystal_density_method 'not measured'
_exptl_crystal_description block
_exptl_crystal_F_000 1256
_exptl_crystal_recrystallization_method 'Re-crystallisation from solvent: Ethyl Acetate - Petroleum Ether'
_exptl_crystal_size_max 0.49
_exptl_crystal_size_mid 0.42
_exptl_crystal_size_min 0.31
_refine_diff_density_max 0.475
_refine_diff_density_min -0.468
_refine_diff_density_rms 0.086
_refine_ls_abs_structure_details 'Flack H D (1983), Acta Cryst. A39, 876-881'
_refine_ls_abs_structure_Flack 0.039(10)
_refine_ls_extinction_method none
_refine_ls_goodness_of_fit_ref 1.067
_refine_ls_hydrogen_treatment constr
_refine_ls_matrix_type full
_refine_ls_number_parameters 346
_refine_ls_number_reflns 6952
_refine_ls_number_restraints 0
_refine_ls_restrained_S_all 1.067
_refine_ls_R_factor_all 0.1125
_refine_ls_R_factor_gt 0.0698
_refine_ls_shift/su_max 0.003
_refine_ls_shift/su_mean 0.000
_refine_ls_structure_factor_coef Fsqd
_refine_ls_weighting_details 'calc w=1/[\s^2^(Fo^2^)+(0.0357P)^2^+0.2245P] where P=(Fo^2^+2Fc^2^)/3'
_refine_ls_weighting_scheme calc
_refine_ls_wR_factor_gt 0.1008
_refine_ls_wR_factor_ref 0.1124
_reflns_number_gt 4854
_reflns_number_total 6952
_reflns_threshold_expression >2sigma(I)
_cod_data_source_file c4ob02438a2.cif
_cod_data_source_block 1
_cod_depositor_comments 'Adding full bibliography for 7154289--7154295.cif.'
_cod_original_sg_symbol_H-M P2(1)2(1)2(1)
_cod_database_code 7154289

loop_
_symmetry_equiv_pos_as_xyz
'x, y, z'
'x+1/2, -y+1/2, -z'
'-x, y+1/2, -z+1/2'
'-x+1/2, -y, z+1/2'

loop_
_atom_site_label
_atom_site_type_symbol
_atom_site_fract_x
_atom_site_fract_y
_atom_site_fract_z
_atom_site_U_iso_or_equiv
_atom_site_adp_type
_atom_site_occupancy
_atom_site_symmetry_multiplicity
_atom_site_calc_flag
_atom_site_refinement_flags
Br1 Br 0.81486(9) 0.35667(3) 1.007271(17) 0.04044(16) Uani 1 1 d .
S1 S 0.84836(17) 0.07521(7) 0.65009(4) 0.0166(2) Uani 1 1 d .
O1 O 0.6724(6) -0.0729(2) 0.86923(12) 0.0365(8) Uani 1 1 d .
O2 O 0.9951(5) -0.12319(18) 0.78071(11) 0.0266(8) Uani 1 1 d .
O3 O 1.0235(4) 0.08299(19) 0.68052(11) 0.0236(7) Uani 1 1 d .
O4 O 0.8626(5) 0.09687(18) 0.59778(10) 0.0288(8) Uani 1 1 d .
O5 O 0.6290(4) 0.14275(18) 0.78070(10) 0.0218(7) Uani 1 1 d .
N1 N 0.9874(6) -0.0296(2) 0.87133(13) 0.0209(9) Uani 1 1 d .
N2 N 0.7796(5) -0.0288(2) 0.74560(11) 0.0172(8) Uani 1 1 d .
H2N H 0.7127 0.0166 0.7511 0.021 Uiso 1 1 calc R
N3 N 0.6731(5) 0.1274(2) 0.67904(11) 0.0165(8) Uani 1 1 d .
N4 N 0.7957(6) 0.2686(2) 0.78452(12) 0.0192(8) Uani 1 1 d .
H4N H 0.8583 0.3045 0.7660 0.023 Uiso 1 1 calc R
C1 C 0.8312(8) -0.0693(3) 0.89289(15) 0.0215(10) Uani 1 1 d .
C2 C 0.9516(7) 0.0098(3) 0.82226(15) 0.0213(11) Uani 1 1 d .
H2 H 0.8420 0.0505 0.8244 0.026 Uiso 1 1 calc R
C3 C 1.1508(8) 0.0557(3) 0.81060(17) 0.0408(15) Uani 1 1 d .
H3A H 1.2311 0.0228 0.7874 0.049 Uiso 1 1 calc R
H3B H 1.1264 0.1110 0.7960 0.049 Uiso 1 1 calc R
C4 C 1.2550(8) 0.0639(3) 0.8620(2) 0.0413(14) Uani 1 1 d .
H4A H 1.3983 0.0673 0.8582 0.050 Uiso 1 1 calc R
H4B H 1.2080 0.1130 0.8804 0.050 Uiso 1 1 calc R
C5 C 1.1940(8) -0.0169(3) 0.88753(16) 0.0269(11) Uani 1 1 d .
H5A H 1.2776 -0.0636 0.8768 0.032 Uiso 1 1 calc R
H5B H 1.2023 -0.0115 0.9239 0.032 Uiso 1 1 calc R
C6 C 0.9102(6) -0.0555(3) 0.78166(15) 0.0184(10) Uani 1 1 d .
C7 C 0.7488(6) -0.0721(3) 0.69969(15) 0.0162(10) Uani 1 1 d .
C8 C 0.7617(6) -0.0302(2) 0.65328(15) 0.0133(9) Uani 1 1 d .
C9 C 0.7311(6) -0.0738(3) 0.60876(15) 0.0204(10) Uani 1 1 d .
H9 H 0.7364 -0.0450 0.5782 0.024 Uiso 1 1 calc R
C10 C 0.6924(7) -0.1601(3) 0.60908(16) 0.0240(10) Uani 1 1 d .
H10 H 0.6721 -0.1892 0.5790 0.029 Uiso 1 1 calc R
C11 C 0.6847(7) -0.2020(3) 0.65473(16) 0.0225(10) Uani 1 1 d .
H11 H 0.6623 -0.2600 0.6553 0.027 Uiso 1 1 calc R
C12 C 0.7100(6) -0.1586(3) 0.69956(16) 0.0202(10) Uani 1 1 d .
H12 H 0.7008 -0.1876 0.7300 0.024 Uiso 1 1 calc R
C13 C 0.7275(7) 0.2100(2) 0.70255(15) 0.0168(10) Uani 1 1 d .
H13 H 0.8614 0.2275 0.6923 0.020 Uiso 1 1 calc R
C14 C 0.5702(7) 0.2702(3) 0.68103(16) 0.0227(11) Uani 1 1 d .
H14A H 0.5436 0.3164 0.7041 0.027 Uiso 1 1 calc R
H14B H 0.6123 0.2932 0.6489 0.027 Uiso 1 1 calc R
C15 C 0.3888(7) 0.2142(3) 0.67491(18) 0.0254(11) Uani 1 1 d .
H15A H 0.2935 0.2390 0.6517 0.030 Uiso 1 1 calc R
H15B H 0.3242 0.2040 0.7071 0.030 Uiso 1 1 calc R
C16 C 0.4772(6) 0.1334(3) 0.65360(18) 0.0288(11) Uani 1 1 d .
H16A H 0.3944 0.0849 0.6616 0.035 Uiso 1 1 calc R
H16B H 0.4928 0.1372 0.6173 0.035 Uiso 1 1 calc R
C17 C 0.7132(7) 0.2024(3) 0.75987(15) 0.0159(9) Uani 1 1 d .
C18 C 0.7923(6) 0.2865(3) 0.83668(14) 0.0155(9) Uani 1 1 d .
C19 C 0.7960(6) 0.3705(3) 0.85119(15) 0.0204(10) Uani 1 1 d .
H19 H 0.7945 0.4130 0.8269 0.024 Uiso 1 1 calc R
C20 C 0.8021(7) 0.3916(3) 0.90184(15) 0.0182(9) Uani 1 1 d .
H20 H 0.8081 0.4480 0.9117 0.022 Uiso 1 1 calc R
C21 C 0.7990(7) 0.3280(3) 0.93770(14) 0.0210(10) Uani 1 1 d .
C22 C 0.7934(7) 0.2438(3) 0.92412(15) 0.0247(11) Uani 1 1 d .
H22 H 0.7938 0.2016 0.9486 0.030 Uiso 1 1 calc R
C23 C 0.7872(7) 0.2233(3) 0.87325(15) 0.0207(10) Uani 1 1 d .
H23 H 0.7795 0.1669 0.8635 0.025 Uiso 1 1 calc R
C24 C 0.8479(9) -0.1067(3) 0.94574(16) 0.0367(14) Uani 1 1 d .
C25 C 0.8823(10) -0.0363(4) 0.98462(19) 0.061(2) Uani 1 1 d .
H25A H 1.0058 -0.0082 0.9775 0.092 Uiso 1 1 calc R
H25B H 0.8877 -0.0605 1.0178 0.092 Uiso 1 1 calc R
H25C H 0.7751 0.0037 0.9829 0.092 Uiso 1 1 calc R
C26 C 0.6471(10) -0.1479(5) 0.9587(2) 0.076(2) Uani 1 1 d .
H26A H 0.6537 -0.1720 0.9919 0.114 Uiso 1 1 calc R
H26B H 0.6182 -0.1915 0.9346 0.114 Uiso 1 1 calc R
H26C H 0.5441 -0.1058 0.9577 0.114 Uiso 1 1 calc R
C27 C 1.0096(11) -0.1750(4) 0.9486(2) 0.067(2) Uani 1 1 d .
H27A H 1.1382 -0.1493 0.9448 0.101 Uiso 1 1 calc R
H27B H 0.9895 -0.2154 0.9220 0.101 Uiso 1 1 calc R
H27C H 1.0024 -0.2032 0.9806 0.101 Uiso 1 1 calc R

loop_
_atom_site_aniso_label
_atom_site_aniso_U_11
_atom_site_aniso_U_22
_atom_site_aniso_U_33
_atom_site_aniso_U_23
_atom_site_aniso_U_13
_atom_site_aniso_U_12
Br1 0.0619(4) 0.0403(3) 0.0191(2) -0.0088(2) -0.0015(3) 0.0090(3)
S1 0.0178(6) 0.0151(5) 0.0170(5) -0.0002(4) 0.0033(5) -0.0004(5)
O1 0.033(2) 0.046(2) 0.0311(18) -0.0032(16) 0.0009(18) -0.015(2)
O2 0.041(2) 0.0141(17) 0.0250(17) -0.0021(13) 0.0014(16) 0.0129(15)
O3 0.0143(17) 0.0233(18) 0.0330(18) -0.0051(15) 0.0011(14) -0.0017(15)
O4 0.045(2) 0.0240(18) 0.0173(16) 0.0030(13) 0.0076(16) -0.0021(16)
O5 0.0279(18) 0.0131(15) 0.0244(15) 0.0029(14) 0.0049(13) -0.0052(15)
N1 0.025(2) 0.021(2) 0.0170(19) 0.0007(16) -0.0002(18) 0.0014(18)
N2 0.024(2) 0.0132(18) 0.0147(17) -0.0015(14) 0.0020(16) 0.0072(17)
N3 0.0125(18) 0.0144(19) 0.0225(17) -0.0063(14) -0.0030(17) -0.0030(17)
N4 0.024(2) 0.0142(18) 0.0190(17) -0.0006(15) -0.0002(18) -0.0052(18)
C1 0.031(3) 0.014(2) 0.019(2) -0.0016(18) 0.003(2) -0.007(2)
C2 0.034(3) 0.014(2) 0.016(2) -0.0016(18) 0.003(2) 0.001(2)
C3 0.062(4) 0.037(3) 0.023(3) 0.001(2) 0.020(3) -0.023(3)
C4 0.035(3) 0.040(3) 0.049(3) 0.012(3) -0.001(3) -0.009(3)
C5 0.031(3) 0.025(3) 0.025(2) 0.000(2) -0.002(2) 0.006(2)
C6 0.024(3) 0.017(3) 0.014(2) 0.0038(19) 0.0046(19) 0.000(2)
C7 0.019(3) 0.011(2) 0.018(2) -0.0028(18) 0.0046(18) 0.0013(18)
C8 0.008(2) 0.012(2) 0.020(2) -0.0027(18) -0.0011(17) 0.0015(16)
C9 0.018(3) 0.027(3) 0.016(2) -0.0030(19) 0.0006(18) -0.001(2)
C10 0.019(2) 0.025(3) 0.028(2) -0.0161(19) -0.001(2) -0.005(2)
C11 0.012(2) 0.017(2) 0.039(3) -0.008(2) -0.002(2) 0.001(2)
C12 0.013(2) 0.018(2) 0.029(2) 0.0001(19) 0.005(2) 0.003(2)
C13 0.020(3) 0.012(2) 0.019(2) -0.0036(17) 0.0049(19) -0.0039(18)
C14 0.031(3) 0.021(3) 0.017(2) 0.0009(19) -0.005(2) -0.001(2)
C15 0.020(3) 0.019(3) 0.037(3) -0.005(2) 0.001(2) 0.003(2)
C16 0.023(3) 0.024(3) 0.039(3) -0.010(2) -0.015(2) 0.002(2)
C17 0.017(2) 0.011(2) 0.019(2) -0.0050(17) 0.002(2) 0.007(2)
C18 0.010(2) 0.021(2) 0.015(2) -0.0008(17) -0.0006(19) -0.001(2)
C19 0.018(2) 0.016(2) 0.027(2) 0.0000(19) 0.007(2) -0.001(2)
C20 0.017(2) 0.013(2) 0.025(2) -0.0077(18) 0.003(2) 0.005(2)
C21 0.027(3) 0.025(2) 0.0113(19) -0.0086(17) 0.001(2) 0.009(2)
C22 0.033(3) 0.020(2) 0.020(2) 0.0029(19) 0.001(2) 0.003(2)
C23 0.020(3) 0.018(2) 0.024(2) -0.0008(18) 0.000(2) 0.000(2)
C24 0.064(4) 0.029(3) 0.018(2) 0.006(2) -0.001(3) -0.021(3)
C25 0.101(6) 0.059(4) 0.023(3) -0.005(3) 0.016(3) -0.042(4)
C26 0.100(6) 0.094(5) 0.035(3) 0.018(4) 0.003(4) -0.057(5)
C27 0.111(6) 0.041(4) 0.050(4) 0.022(3) -0.003(4) -0.004(4)

loop_
_atom_type_symbol
_atom_type_description
_atom_type_scat_dispersion_real
_atom_type_scat_dispersion_imag
_atom_type_scat_source
C C 0.0033 0.0016 'International Tables Vol C Tables 4.2.6.8 and 6.1.1.4'
H H 0.0000 0.0000 'International Tables Vol C Tables 4.2.6.8 and 6.1.1.4'
N N 0.0061 0.0033 'International Tables Vol C Tables 4.2.6.8 and 6.1.1.4'
O O 0.0106 0.0060 'International Tables Vol C Tables 4.2.6.8 and 6.1.1.4'
S S 0.1246 0.1234 'International Tables Vol C Tables 4.2.6.8 and 6.1.1.4'
Br Br -0.2901 2.4595 'International Tables Vol C Tables 4.2.6.8 and 6.1.1.4'

loop_
_geom_angle_atom_site_label_1
_geom_angle_atom_site_label_2
_geom_angle_atom_site_label_3
_geom_angle
O4 S1 O3 118.1(2)
O4 S1 N3 112.55(18)
O3 S1 N3 106.54(17)
O4 S1 C8 107.09(18)
O3 S1 C8 108.95(19)
N3 S1 C8 102.51(18)
C1 N1 C2 116.6(4)
C1 N1 C5 132.5(4)
C2 N1 C5 111.0(4)
C6 N2 C7 123.2(3)
C6 N2 H2N 118.4
C7 N2 H2N 118.4
C16 N3 C13 110.6(3)
C16 N3 S1 117.4(3)
C13 N3 S1 117.6(3)
C17 N4 C18 128.5(4)
C17 N4 H4N 115.8
C18 N4 H4N 115.8
O1 C1 N1 118.4(4)
O1 C1 C24 120.7(4)
N1 C1 C24 120.8(4)
N1 C2 C6 111.8(3)
N1 C2 C3 103.6(4)
C6 C2 C3 109.5(4)
N1 C2 H2 110.6
C6 C2 H2 110.6
C3 C2 H2 110.6
C4 C3 C2 104.8(3)
C4 C3 H3A 110.8
C2 C3 H3A 110.8
C4 C3 H3B 110.8
C2 C3 H3B 110.8
H3A C3 H3B 108.9
C5 C4 C3 101.8(4)
C5 C4 H4A 111.4
C3 C4 H4A 111.4
C5 C4 H4B 111.4
C3 C4 H4B 111.4
H4A C4 H4B 109.3
N1 C5 C4 104.0(4)
N1 C5 H5A 111.0
C4 C5 H5A 111.0
N1 C5 H5B 111.0
C4 C5 H5B 111.0
H5A C5 H5B 109.0
O2 C6 N2 124.1(4)
O2 C6 C2 121.9(4)
N2 C6 C2 113.8(4)
C12 C7 C8 118.3(4)
C12 C7 N2 120.4(4)
C8 C7 N2 121.3(3)
C9 C8 C7 120.3(4)
C9 C8 S1 118.6(3)
C7 C8 S1 120.6(3)
C8 C9 C10 120.9(4)
C8 C9 H9 119.6
C10 C9 H9 119.6
C11 C10 C9 118.9(4)
C11 C10 H10 120.5
C9 C10 H10 120.5
C10 C11 C12 120.7(4)
C10 C11 H11 119.6
C12 C11 H11 119.6
C11 C12 C7 120.8(4)
C11 C12 H12 119.6
C7 C12 H12 119.6
N3 C13 C17 109.3(3)
N3 C13 C14 102.7(3)
C17 C13 C14 112.1(3)
N3 C13 H13 110.8
C17 C13 H13 110.8
C14 C13 H13 110.8
C15 C14 C13 103.4(3)
C15 C14 H14A 111.1
C13 C14 H14A 111.1
C15 C14 H14B 111.1
C13 C14 H14B 111.1
H14A C14 H14B 109.0
C14 C15 C16 102.5(3)
C14 C15 H15A 111.3
C16 C15 H15A 111.3
C14 C15 H15B 111.3
C16 C15 H15B 111.3
H15A C15 H15B 109.2
N3 C16 C15 103.4(3)
N3 C16 H16A 111.1
C15 C16 H16A 111.1
N3 C16 H16B 111.1
C15 C16 H16B 111.1
H16A C16 H16B 109.0
O5 C17 N4 124.4(4)
O5 C17 C13 122.4(4)
N4 C17 C13 113.2(4)
C19 C18 C23 119.7(4)
C19 C18 N4 117.7(4)
C23 C18 N4 122.6(4)
C18 C19 C20 120.1(4)
C18 C19 H19 120.0
C20 C19 H19 120.0
C21 C20 C19 119.5(4)
C21 C20 H20 120.3
C19 C20 H20 120.3
C22 C21 C20 121.5(4)
C22 C21 Br1 118.9(3)
C20 C21 Br1 119.5(3)
C21 C22 C23 118.6(4)
C21 C22 H22 120.7
C23 C22 H22 120.7
C22 C23 C18 120.6(4)
C22 C23 H23 119.7
C18 C23 H23 119.7
C1 C24 C27 111.7(4)
C1 C24 C25 110.4(4)
C27 C24 C25 111.8(5)
C1 C24 C26 107.7(4)
C27 C24 C26 108.2(5)
C25 C24 C26 106.8(5)
C24 C25 H25A 109.5
C24 C25 H25B 109.5
H25A C25 H25B 109.5
C24 C25 H25C 109.5
H25A C25 H25C 109.5
H25B C25 H25C 109.5
C24 C26 H26A 109.5
C24 C26 H26B 109.5
H26A C26 H26B 109.5
C24 C26 H26C 109.5
H26A C26 H26C 109.5
H26B C26 H26C 109.5
C24 C27 H27A 109.5
C24 C27 H27B 109.5
H27A C27 H27B 109.5
C24 C27 H27C 109.5
H27A C27 H27C 109.5
H27B C27 H27C 109.5

loop_
_geom_bond_atom_site_label_1
_geom_bond_atom_site_label_2
_geom_bond_distance
Br1 C21 1.903(4)
S1 O4 1.432(3)
S1 O3 1.432(3)
S1 N3 1.630(3)
S1 C8 1.767(4)
O1 C1 1.239(6)
O2 C6 1.212(5)
O5 C17 1.231(5)
N1 C1 1.350(6)
N1 C2 1.462(5)
N1 C5 1.467(6)
N2 C6 1.365(5)
N2 C7 1.412(5)
N2 H2N 0.8600
N3 C16 1.482(5)
N3 C13 1.493(5)
N4 C17 1.353(5)
N4 C18 1.412(5)
N4 H4N 0.8600
C1 C24 1.525(6)
C2 C6 1.518(6)
C2 C3 1.554(7)
C2 H2 0.9800
C3 C4 1.537(7)
C3 H3A 0.9700
C3 H3B 0.9700
C4 C5 1.503(6)
C4 H4A 0.9700
C4 H4B 0.9700
C5 H5A 0.9700
C5 H5B 0.9700
C7 C12 1.392(6)
C7 C8 1.400(5)
C8 C9 1.383(5)
C9 C10 1.388(6)
C9 H9 0.9300
C10 C11 1.381(6)
C10 H10 0.9300
C11 C12 1.383(5)
C11 H11 0.9300
C12 H12 0.9300
C13 C17 1.528(5)
C13 C14 1.532(6)
C13 H13 0.9800
C14 C15 1.515(6)
C14 H14A 0.9700
C14 H14B 0.9700
C15 C16 1.518(6)
C15 H15A 0.9700
C15 H15B 0.9700
C16 H16A 0.9700
C16 H16B 0.9700
C18 C19 1.383(6)
C18 C23 1.393(5)
C19 C20 1.384(5)
C19 H19 0.9300
C20 C21 1.384(6)
C20 H20 0.9300
C21 C22 1.380(6)
C22 C23 1.388(5)
C22 H22 0.9300
C23 H23 0.9300
C24 C27 1.534(8)
C24 C25 1.534(7)
C24 C26 1.537(8)
C25 H25A 0.9600
C25 H25B 0.9600
C25 H25C 0.9600
C26 H26A 0.9600
C26 H26B 0.9600
C26 H26C 0.9600
C27 H27A 0.9600
C27 H27B 0.9600
C27 H27C 0.9600

loop_
_geom_torsion_atom_site_label_1
_geom_torsion_atom_site_label_2
_geom_torsion_atom_site_label_3
_geom_torsion_atom_site_label_4
_geom_torsion
O4 S1 N3 C16 45.7(4)
O3 S1 N3 C16 176.6(3)
C8 S1 N3 C16 -69.0(3)
O4 S1 N3 C13 -90.1(3)
O3 S1 N3 C13 40.8(3)
C8 S1 N3 C13 155.2(3)
C2 N1 C1 O1 3.0(6)
C5 N1 C1 O1 -177.3(4)
C2 N1 C1 C24 -175.3(4)
C5 N1 C1 C24 4.4(7)
C1 N1 C2 C6 -67.0(5)
C5 N1 C2 C6 113.2(4)
C1 N1 C2 C3 175.1(4)
C5 N1 C2 C3 -4.6(4)
N1 C2 C3 C4 -19.3(5)
C6 C2 C3 C4 -138.7(4)
C2 C3 C4 C5 35.2(5)
C1 N1 C5 C4 -152.5(5)
C2 N1 C5 C4 27.3(5)
C3 C4 C5 N1 -37.7(5)
C7 N2 C6 O2 -8.8(6)
C7 N2 C6 C2 167.5(4)
N1 C2 C6 O2 -36.8(6)
C3 C2 C6 O2 77.4(5)
N1 C2 C6 N2 146.8(4)
C3 C2 C6 N2 -99.0(4)
C6 N2 C7 C12 50.5(6)
C6 N2 C7 C8 -127.8(4)
C12 C7 C8 C9 1.6(6)
N2 C7 C8 C9 180.0(4)
C12 C7 C8 S1 -170.1(3)
N2 C7 C8 S1 8.3(5)
O4 S1 C8 C9 2.6(4)
O3 S1 C8 C9 -126.2(3)
N3 S1 C8 C9 121.2(3)
O4 S1 C8 C7 174.4(3)
O3 S1 C8 C7 45.7(4)
N3 S1 C8 C7 -67.0(4)
C7 C8 C9 C10 -1.7(6)
S1 C8 C9 C10 170.2(3)
C8 C9 C10 C11 0.1(7)
C9 C10 C11 C12 1.6(7)
C10 C11 C12 C7 -1.7(7)
C8 C7 C12 C11 0.0(6)
N2 C7 C12 C11 -178.3(4)
C16 N3 C13 C17 108.9(4)
S1 N3 C13 C17 -112.5(3)
C16 N3 C13 C14 -10.3(4)
S1 N3 C13 C14 128.3(3)
N3 C13 C14 C15 32.1(4)
C17 C13 C14 C15 -85.1(4)
C13 C14 C15 C16 -42.1(4)
C13 N3 C16 C15 -15.5(5)
S1 N3 C16 C15 -154.1(3)
C14 C15 C16 N3 35.2(5)
C18 N4 C17 O5 -4.6(7)
C18 N4 C17 C13 173.2(4)
N3 C13 C17 O5 -14.0(6)
C14 C13 C17 O5 99.1(5)
N3 C13 C17 N4 168.1(3)
C14 C13 C17 N4 -78.7(5)
C17 N4 C18 C19 -149.3(4)
C17 N4 C18 C23 31.3(7)
C23 C18 C19 C20 2.4(7)
N4 C18 C19 C20 -177.1(4)
C18 C19 C20 C21 -1.7(7)
C19 C20 C21 C22 1.1(7)
C19 C20 C21 Br1 178.2(3)
C20 C21 C22 C23 -1.2(7)
Br1 C21 C22 C23 -178.3(3)
C21 C22 C23 C18 1.8(7)
C19 C18 C23 C22 -2.4(7)
N4 C18 C23 C22 177.0(4)
O1 C1 C24 C27 121.2(5)
N1 C1 C24 C27 -60.6(6)
O1 C1 C24 C25 -113.8(5)
N1 C1 C24 C25 64.4(6)
O1 C1 C24 C26 2.5(6)
N1 C1 C24 C26 -179.3(5)
